data_1530825
loop_
_publ_author_name
'Stomberg, R.'

_publ_section_title
;
 Structure of potassium tetraperoxotungstate(VI)
;
_journal_name_full 'Journal of the Less-Common Metals'
_journal_page_first 363
_journal_page_last 371
_journal_volume 143
_journal_year 1988
_chemical_formula_sum 'K2 O8 W'
_chemical_name_systematic 'K2 (W (O2)4)'
_space_group_IT_number 167
_symmetry_space_group_name_Hall '-P 3* 2n'
_symmetry_space_group_name_H-M 'R -3 c :R'
_cell_angle_alpha 65.06
_cell_angle_beta 65.06
_cell_angle_gamma 65.06
_cell_formula_units_Z 6
_cell_length_a 10.784
_cell_length_b 10.784
_cell_length_c 10.784
_cell_volume 984.733
_citation_journal_id_ASTM JCOMAH
_cod_data_source_file Stomberg_JCOMAH_1988_1662.cif
_cod_data_source_block K2O8W1
_cod_original_cell_volume 984.7333
_cod_original_sg_symbol_Hall '-R 3 2"c (-y+z,x+z,-x+y+z)'
_cod_original_formula_sum 'K2 O8 W1'
_cod_database_code 1530825

loop_
_symmetry_equiv_pos_as_xyz
x,y,z
z,x,y
y,z,x
-y+1/2,-x+1/2,-z+1/2
-z+1/2,-y+1/2,-x+1/2
-x+1/2,-z+1/2,-y+1/2
-x,-y,-z
-z,-x,-y
-y,-z,-x
y-1/2,x-1/2,z-1/2
z-1/2,y-1/2,x-1/2
x-1/2,z-1/2,y-1/2

loop_
_atom_site_label
_atom_site_type_symbol
_atom_site_fract_x
_atom_site_fract_y
_atom_site_fract_z
_atom_site_occupancy
_atom_site_U_iso_or_equiv
K2 K+1 0 0 0 1 0.0
O1 O-1 0.3607 -0.0352 0.3035 1 0.0
O3 O-1 0.7761 -0.1019 0.1912 1 0.0
O2 O-1 0.4375 -0.032 0.1486 1 0.0
W1 W+6 0.5678 -0.0678 0.25 1 0.0
K3 K+1 -0.1038 0.6038 0.25 1 0.0
O4 O-1 0.7222 -0.0731 0.0704 1 0.0
K1 K+1 0.33313 0.33313 0.33313 1 0.0
